data_4302073
loop_
_publ_author_name
'Yongcai Qiu'
'Hong Deng'
'Shihe Yang'
'Jixia Mou'
'Carole Daiguebonne'
'Nicolas Kerbellec'
'Olivier Guillou'
'Stuart R. Batten'

_publ_contact_author
;
 Hong Deng
 School of Chemistry and Environment
 South China Nomal University 
 Guangzhou 510006
 P. R. China
;
_publ_contact_author_email dh@scnu.edu.cn
_publ_contact_author_fax '86 20 33381880'
_publ_contact_author_phone '86 20 33381880'
_publ_section_title
;
Syntheses, Crystal Structures, and Gas Storage Studies in New
Three-Dimensional 5-Aminoisophthalate Praseodymium Polymeric Complexes
;
_journal_name_full 'Inorganic Chemistry'
_journal_page_first 3976
_journal_page_last 3981
_journal_paper_doi 10.1021/ic8020518
_journal_volume 48
_journal_year 2009
_chemical_formula_sum 'C24 H17 N5 O18 Pr2'
_chemical_formula_weight 945.25
_chemical_name_systematic
; 
 ? 
;
_space_group_IT_number 62
_symmetry_cell_setting orthorhombic
_symmetry_space_group_name_Hall '-P 2ac 2n'
_symmetry_space_group_name_H-M 'P n m a'
_atom_sites_solution_hydrogens geom
_atom_sites_solution_primary direct
_atom_sites_solution_secondary difmap
_audit_creation_method SHELXL-97
_cell_angle_alpha 90.00
_cell_angle_beta 90.00
_cell_angle_gamma 90.00
_cell_formula_units_Z 4
_cell_length_a 8.5785(4)
_cell_length_b 31.9322(15)
_cell_length_c 13.8236(7)
_cell_measurement_reflns_used 2650
_cell_measurement_temperature 293(2)
_cell_measurement_theta_max 28.00
_cell_measurement_theta_min 1.36
_cell_volume 3786.7(3)
_computing_cell_refinement 'Bruker SMART'
_computing_data_collection 'Bruker SMART'
_computing_data_reduction 'Bruker SAINT'
_computing_molecular_graphics 'Bruker SHELXTL'
_computing_publication_material 'Bruker SHELXTL'
_computing_structure_refinement 'Bruker SHELXTL'
_computing_structure_solution 'Bruker SHELXTL'
_diffrn_ambient_temperature 293(2)
_diffrn_measured_fraction_theta_full 0.935
_diffrn_measured_fraction_theta_max 0.935
_diffrn_measurement_device_type 'Bruker AXS SMART APEX CCD diffractometer'
_diffrn_measurement_method '\w scans'
_diffrn_radiation_monochromator graphite
_diffrn_radiation_source 'fine-focus sealed tube'
_diffrn_radiation_type MoK\a
_diffrn_radiation_wavelength 0.71073
_diffrn_reflns_av_R_equivalents 0.0000
_diffrn_reflns_av_sigmaI/netI 0.0516
_diffrn_reflns_limit_h_max 10
_diffrn_reflns_limit_h_min 0
_diffrn_reflns_limit_k_max 32
_diffrn_reflns_limit_k_min 0
_diffrn_reflns_limit_l_max 16
_diffrn_reflns_limit_l_min 0
_diffrn_reflns_number 3184
_diffrn_reflns_theta_full 24.99
_diffrn_reflns_theta_max 24.99
_diffrn_reflns_theta_min 2.41
_diffrn_standards_number 0
_exptl_absorpt_coefficient_mu 2.616
_exptl_absorpt_correction_T_max 0.7367
_exptl_absorpt_correction_T_min 0.6824
_exptl_absorpt_correction_type multi-scan
_exptl_absorpt_process_details SADABS
_exptl_crystal_colour colorless
_exptl_crystal_density_diffrn 1.658
_exptl_crystal_density_method 'not measured'
_exptl_crystal_description block
_exptl_crystal_F_000 1832
_exptl_crystal_size_max 0.15
_exptl_crystal_size_mid 0.13
_exptl_crystal_size_min 0.12
_platon_squeeze_details
;
the four water solvent of disorder within the cavity have been squeezed
out, TGA showed that there are four water molecules in the asymmetric unit 
;
_refine_diff_density_max 0.670
_refine_diff_density_min -0.547
_refine_diff_density_rms 0.112
_refine_ls_extinction_method none
_refine_ls_goodness_of_fit_ref 1.000
_refine_ls_hydrogen_treatment constr
_refine_ls_matrix_type full
_refine_ls_number_parameters 227
_refine_ls_number_reflns 3184
_refine_ls_number_restraints 0
_refine_ls_restrained_S_all 1.000
_refine_ls_R_factor_all 0.0545
_refine_ls_R_factor_gt 0.0349
_refine_ls_shift/su_max 0.001
_refine_ls_shift/su_mean 0.000
_refine_ls_structure_factor_coef Fsqd
_refine_ls_weighting_details 'calc w=1/[\s^2^(Fo^2^)+(0.0458P)^2^] where P=(Fo^2^+2Fc^2^)/3'
_refine_ls_weighting_scheme calc
_refine_ls_wR_factor_gt 0.0849
_refine_ls_wR_factor_ref 0.0901
_reflns_number_gt 2207
_reflns_number_total 3184
_reflns_threshold_expression >2sigma(I)
_cod_data_source_file ic8020518_si_001_2.cif
_cod_data_source_block Pr2
_cod_original_sg_symbol_H-M Pnma
_cod_database_code 4302073

loop_
_symmetry_equiv_pos_as_xyz
'x, y, z'
'-x+1/2, -y, z+1/2'
'-x, y+1/2, -z'
'x+1/2, -y+1/2, -z+1/2'
'-x, -y, -z'
'x-1/2, y, -z-1/2'
'x, -y-1/2, z'
'-x-1/2, y-1/2, z-1/2'

loop_
_atom_site_label
_atom_site_type_symbol
_atom_site_fract_x
_atom_site_fract_y
_atom_site_fract_z
_atom_site_U_iso_or_equiv
_atom_site_adp_type
_atom_site_occupancy
_atom_site_symmetry_multiplicity
_atom_site_calc_flag
_atom_site_refinement_flags
_atom_site_disorder_assembly
_atom_site_disorder_group
Pr1 Pr 1.07896(3) 0.603430(9) 0.20127(2) 0.02586(14) Uani 1 1 d . . .
C1 C 0.8417(6) 0.67250(18) 0.3146(4) 0.0271(13) Uani 1 1 d . . .
C2 C 0.9196(5) 0.71259(17) 0.3422(4) 0.0276(13) Uani 1 1 d . . .
C3 C 0.8475(8) 0.7500 0.3207(5) 0.0277(19) Uani 1 2 d S . .
H3 H 0.7497 0.7500 0.2916 0.033 Uiso 1 2 calc SR . .
C4 C 1.0637(5) 0.71270(18) 0.3898(4) 0.0317(13) Uani 1 1 d . . .
H4 H 1.1129 0.6876 0.4052 0.038 Uiso 1 1 calc R . .
C5 C 1.1310(8) 0.7500 0.4132(5) 0.033(2) Uani 1 2 d S . .
C6 C 0.7925(6) 0.57328(17) 0.0843(4) 0.0327(14) Uani 1 1 d . . .
C7 C 0.6785(5) 0.55992(17) 0.0088(4) 0.0298(14) Uani 1 1 d . . .
C8 C 0.5517(6) 0.58519(19) -0.0136(4) 0.0373(15) Uani 1 1 d . . .
H8 H 0.5333 0.6099 0.0199 0.045 Uiso 1 1 calc R . .
C9 C 0.4542(6) 0.57248(19) -0.0870(4) 0.0355(15) Uani 1 1 d . . .
C10 C 0.4770(6) 0.53585(18) -0.1358(4) 0.0366(15) Uani 1 1 d . . .
H10 H 0.4097 0.5282 -0.1855 0.044 Uiso 1 1 calc R . .
C11 C 0.6016(5) 0.50995(17) -0.1109(4) 0.0268(13) Uani 1 1 d . . .
C12 C 0.7024(5) 0.52253(16) -0.0402(4) 0.0267(13) Uani 1 1 d . . .
H12 H 0.7879 0.5059 -0.0248 0.032 Uiso 1 1 calc R . .
C13 C 0.6249(6) 0.46935(18) -0.1618(4) 0.0292(13) Uani 1 1 d . . .
N1 N 1.0417(7) 0.6618(2) 0.0274(5) 0.0734(19) Uani 1 1 d . . .
N2 N 1.2778(8) 0.7500 0.4665(6) 0.070(3) Uani 1 2 d S . .
H2A H 1.3206 0.7733 0.4828 0.084 Uiso 0.50 1 calc PR . .
H2B H 1.3216 0.7267 0.4818 0.084 Uiso 0.50 1 calc PR . .
N3 N 0.3225(6) 0.59948(15) -0.1170(4) 0.0598(16) Uani 1 1 d . . .
H3A H 0.3429 0.6106 -0.1746 0.090 Uiso 1 1 calc R . .
H3B H 0.3095 0.6198 -0.0737 0.090 Uiso 1 1 calc R . .
H3C H 0.2359 0.5842 -0.1206 0.090 Uiso 1 1 calc R . .
O1 O 0.7526(4) 0.59505(11) 0.1571(3) 0.0395(10) Uani 1 1 d . . .
O2 O 0.9342(4) 0.56351(13) 0.0713(3) 0.0483(12) Uani 1 1 d . . .
O3 O 0.9198(4) 0.63846(12) 0.3200(3) 0.0360(10) Uani 1 1 d . . .
O4 O 0.7035(4) 0.67348(12) 0.2884(3) 0.0413(11) Uani 1 1 d . . .
O5 O 0.5200(4) 0.45799(12) -0.2214(3) 0.0440(11) Uani 1 1 d . . .
O6 O 0.7429(4) 0.44806(12) -0.1409(3) 0.0418(10) Uani 1 1 d . . .
O7 O 1.1466(5) 0.63437(14) 0.0317(3) 0.0594(13) Uani 1 1 d . . .
O8 O 0.9401(4) 0.66370(15) 0.0903(4) 0.0620(14) Uani 1 1 d . . .
O9 O 1.0463(7) 0.6887(3) -0.0386(5) 0.162(4) Uani 1 1 d . . .

loop_
_atom_site_aniso_label
_atom_site_aniso_U_11
_atom_site_aniso_U_22
_atom_site_aniso_U_33
_atom_site_aniso_U_23
_atom_site_aniso_U_13
_atom_site_aniso_U_12
Pr1 0.02209(17) 0.0180(2) 0.0375(2) 0.00010(14) 0.00221(13) -0.00022(13)
C1 0.036(3) 0.011(4) 0.034(3) 0.002(3) 0.005(3) 0.000(3)
C2 0.023(3) 0.021(4) 0.038(3) 0.000(3) -0.002(2) 0.002(3)
C3 0.019(4) 0.028(6) 0.037(5) 0.000 -0.010(3) 0.000
C4 0.027(3) 0.021(4) 0.047(3) 0.007(3) 0.000(3) 0.006(3)
C5 0.028(4) 0.026(6) 0.044(5) 0.000 -0.006(4) 0.000
C6 0.029(3) 0.025(4) 0.045(4) 0.001(3) 0.000(3) -0.006(3)
C7 0.022(3) 0.025(4) 0.042(4) 0.001(3) 0.000(3) -0.005(3)
C8 0.045(4) 0.033(4) 0.034(3) -0.006(3) 0.006(3) 0.003(3)
C9 0.031(3) 0.030(4) 0.045(4) -0.002(3) 0.003(3) 0.014(3)
C10 0.025(3) 0.040(4) 0.045(4) -0.010(3) -0.003(3) 0.001(3)
C11 0.017(3) 0.023(4) 0.041(3) -0.003(3) 0.006(2) 0.000(2)
C12 0.023(3) 0.018(4) 0.039(3) -0.006(3) -0.003(2) -0.003(2)
C13 0.024(3) 0.017(4) 0.047(4) 0.001(3) 0.006(3) -0.006(3)
N1 0.074(5) 0.088(6) 0.058(4) 0.030(4) -0.008(4) 0.006(4)
N2 0.044(5) 0.034(5) 0.132(8) 0.000 -0.033(5) 0.000
N3 0.053(3) 0.063(4) 0.064(4) -0.008(3) -0.011(3) 0.034(3)
O1 0.044(2) 0.027(3) 0.047(2) -0.007(2) 0.005(2) -0.0056(19)
O2 0.032(2) 0.060(3) 0.054(3) -0.019(2) -0.002(2) -0.002(2)
O3 0.049(2) 0.014(3) 0.045(2) -0.0021(18) 0.0116(19) 0.000(2)
O4 0.037(2) 0.023(3) 0.064(3) -0.004(2) -0.009(2) -0.0072(18)
O5 0.033(2) 0.030(3) 0.069(3) -0.016(2) -0.010(2) -0.005(2)
O6 0.029(2) 0.030(3) 0.066(3) -0.015(2) 0.001(2) 0.006(2)
O7 0.064(3) 0.055(4) 0.059(3) 0.003(2) 0.004(2) 0.020(3)
O8 0.044(3) 0.070(4) 0.073(3) 0.017(3) 0.017(2) 0.008(2)
O9 0.132(6) 0.195(8) 0.160(7) 0.127(7) 0.053(5) 0.065(5)

loop_
_atom_type_symbol
_atom_type_description
_atom_type_scat_dispersion_real
_atom_type_scat_dispersion_imag
_atom_type_scat_source
C C 0.0033 0.0016 'International Tables Vol C Tables 4.2.6.8 and 6.1.1.4'
H H 0.0000 0.0000 'International Tables Vol C Tables 4.2.6.8 and 6.1.1.4'
N N 0.0061 0.0033 'International Tables Vol C Tables 4.2.6.8 and 6.1.1.4'
O O 0.0106 0.0060 'International Tables Vol C Tables 4.2.6.8 and 6.1.1.4'
Pr Pr -0.2180 2.8214 'International Tables Vol C Tables 4.2.6.8 and 6.1.1.4'

loop_
_geom_angle_atom_site_label_1
_geom_angle_atom_site_label_2
_geom_angle_atom_site_label_3
_geom_angle
_geom_angle_site_symmetry_1
_geom_angle_site_symmetry_3
_geom_angle_publ_flag
O5 Pr1 O6 79.57(13) 2_665 5_765 ?
O5 Pr1 O3 82.83(12) 2_665 . ?
O6 Pr1 O3 156.56(13) 5_765 . ?
O5 Pr1 O1 76.77(12) 2_665 6_656 ?
O6 Pr1 O1 79.48(13) 5_765 6_656 ?
O3 Pr1 O1 81.51(13) . 6_656 ?
O5 Pr1 O4 150.07(13) 2_665 6_656 ?
O6 Pr1 O4 111.34(12) 5_765 6_656 ?
O3 Pr1 O4 77.68(12) . 6_656 ?
O1 Pr1 O4 78.06(12) 6_656 6_656 ?
O5 Pr1 O2 74.32(14) 2_665 . ?
O6 Pr1 O2 73.72(12) 5_765 . ?
O3 Pr1 O2 116.08(12) . . ?
O1 Pr1 O2 143.44(13) 6_656 . ?
O4 Pr1 O2 134.91(13) 6_656 . ?
O5 Pr1 O7 142.35(14) 2_665 . ?
O6 Pr1 O7 78.75(14) 5_765 . ?
O3 Pr1 O7 124.19(14) . . ?
O1 Pr1 O7 128.17(13) 6_656 . ?
O4 Pr1 O7 67.33(13) 6_656 . ?
O2 Pr1 O7 70.23(14) . . ?
O5 Pr1 O8 132.37(13) 2_665 . ?
O6 Pr1 O8 124.45(14) 5_765 . ?
O3 Pr1 O8 78.96(14) . . ?
O1 Pr1 O8 141.47(13) 6_656 . ?
O4 Pr1 O8 65.52(13) 6_656 . ?
O2 Pr1 O8 75.06(14) . . ?
O7 Pr1 O8 47.65(13) . . ?
O5 Pr1 O1 70.92(11) 2_665 . ?
O6 Pr1 O1 118.87(11) 5_765 . ?
O3 Pr1 O1 68.70(12) . . ?
O1 Pr1 O1 138.02(9) 6_656 . ?
O4 Pr1 O1 120.96(11) 6_656 . ?
O2 Pr1 O1 47.52(11) . . ?
O7 Pr1 O1 93.49(13) . . ?
O8 Pr1 O1 61.48(12) . . ?
O4 C1 O3 122.6(5) . . ?
O4 C1 C2 118.7(5) . . ?
O3 C1 C2 118.6(5) . . ?
C3 C2 C4 119.7(5) . . ?
C3 C2 C1 119.2(5) . . ?
C4 C2 C1 121.1(5) . . ?
C2 C3 C2 120.2(6) 7_575 . ?
C2 C3 H3 119.9 7_575 . ?
C2 C3 H3 119.9 . . ?
C5 C4 C2 119.2(5) . . ?
C5 C4 H4 120.4 . . ?
C2 C4 H4 120.4 . . ?
C4 C5 C4 121.9(7) 7_575 . ?
C4 C5 N2 119.1(3) 7_575 . ?
C4 C5 N2 119.1(3) . . ?
O2 C6 O1 120.4(5) . . ?
O2 C6 C7 117.2(5) . . ?
O1 C6 C7 122.3(5) . . ?
C8 C7 C12 120.4(5) . . ?
C8 C7 C6 120.2(5) . . ?
C12 C7 C6 119.4(5) . . ?
C9 C8 C7 118.0(5) . . ?
C9 C8 H8 121.0 . . ?
C7 C8 H8 121.0 . . ?
C10 C9 C8 122.0(5) . . ?
C10 C9 N3 118.0(5) . . ?
C8 C9 N3 119.9(5) . . ?
C9 C10 C11 119.7(5) . . ?
C9 C10 H10 120.2 . . ?
C11 C10 H10 120.2 . . ?
C12 C11 C10 119.2(5) . . ?
C12 C11 C13 120.7(5) . . ?
C10 C11 C13 120.1(5) . . ?
C11 C12 C7 120.6(5) . . ?
C11 C12 H12 119.7 . . ?
C7 C12 H12 119.7 . . ?
O6 C13 O5 124.5(5) . . ?
O6 C13 C11 118.1(5) . . ?
O5 C13 C11 117.3(5) . . ?
O8 N1 O9 120.2(7) . . ?
O8 N1 O7 120.4(6) . . ?
O9 N1 O7 119.3(7) . . ?
C5 N2 H2A 120.0 . . ?
C5 N2 H2B 120.0 . . ?
H2A N2 H2B 120.0 . . ?
C9 N3 H3A 109.5 . . ?
C9 N3 H3B 109.5 . . ?
H3A N3 H3B 109.5 . . ?
C9 N3 H3C 109.5 . . ?
H3A N3 H3C 109.5 . . ?
H3B N3 H3C 109.5 . . ?
C6 O1 Pr1 148.0(3) . 6_556 ?
C6 O1 Pr1 87.5(3) . . ?
Pr1 O1 Pr1 114.04(14) 6_556 . ?
C6 O2 Pr1 104.2(3) . . ?
C1 O3 Pr1 130.6(3) . . ?
C1 O4 Pr1 111.8(4) . 6_556 ?
C13 O5 Pr1 140.8(4) . 2_664 ?
C13 O6 Pr1 143.8(4) . 5_765 ?
N1 O7 Pr1 98.5(4) . . ?
N1 O8 Pr1 93.1(4) . . ?

loop_
_geom_bond_atom_site_label_1
_geom_bond_atom_site_label_2
_geom_bond_distance
_geom_bond_site_symmetry_2
_geom_bond_publ_flag
Pr1 O5 2.389(4) 2_665 ?
Pr1 O6 2.395(4) 5_765 ?
Pr1 O3 2.410(4) . ?
Pr1 O1 2.475(4) 6_656 ?
Pr1 O4 2.483(4) 6_656 ?
Pr1 O2 2.529(4) . ?
Pr1 O7 2.609(4) . ?
Pr1 O8 2.734(4) . ?
Pr1 O1 2.878(4) . ?
C1 O4 1.240(6) . ?
C1 O3 1.279(6) . ?
C1 C2 1.494(7) . ?
C2 C3 1.378(6) . ?
C2 C4 1.401(6) . ?
C3 C2 1.378(6) 7_575 ?
C3 H3 0.9300 . ?
C4 C5 1.362(6) . ?
C4 H4 0.9300 . ?
C5 C4 1.362(6) 7_575 ?
C5 N2 1.460(9) . ?
C6 O2 1.268(6) . ?
C6 O1 1.269(6) . ?
C6 C7 1.493(7) . ?
C7 C8 1.390(7) . ?
C7 C12 1.388(7) . ?
C8 C9 1.376(7) . ?
C8 H8 0.9300 . ?
C9 C10 1.365(7) . ?
C9 N3 1.480(6) . ?
C10 C11 1.395(7) . ?
C10 H10 0.9300 . ?
C11 C12 1.365(6) . ?
C11 C13 1.489(7) . ?
C12 H12 0.9300 . ?
C13 O6 1.253(6) . ?
C13 O5 1.273(6) . ?
N1 O8 1.233(6) . ?
N1 O9 1.253(7) . ?
N1 O7 1.258(7) . ?
N2 H2A 0.8600 . ?
N2 H2B 0.8600 . ?
N3 H3A 0.8900 . ?
N3 H3B 0.8900 . ?
N3 H3C 0.8900 . ?
O1 Pr1 2.475(4) 6_556 ?
O4 Pr1 2.483(4) 6_556 ?
O5 Pr1 2.389(4) 2_664 ?
O6 Pr1 2.395(4) 5_765 ?

loop_
_platon_squeeze_void_nr
_platon_squeeze_void_average_x
_platon_squeeze_void_average_y
_platon_squeeze_void_average_z
_platon_squeeze_void_volume
_platon_squeeze_void_count_electrons
_platon_squeeze_void_content
1 0.034 0.250 0.250 520 128 ' '
2 -0.124 0.750 0.750 520 128 ' '
